data_3000651
loop_
_publ_author_name
'Kalita, Nabadeep'
'Nakane, Takanori'
'Kawamoto, Akihiro'
Ichiyanagi,Kouhei
'Deka, Hrishipad'
'Kalita, Dhruba Jyoti'
'Sasaki, Toshiyuki'
'Kurisu, Genji'
'Thakuria, Ranjit'

_journal_name_full 'To be published'
_chemical_formula_sum 'C24 H14 Br2 N2'
_space_group_name_Hall '-P 1'
_space_group_name_H-M_alt 'P -1'
_cell_angle_alpha 85.178(5)
_cell_angle_beta 86.937(4)
_cell_angle_gamma 71.632(6)
_cell_length_a 6.8621(4)
_cell_length_b 7.5662(5)
_cell_length_c 20.2045(10)
_cell_measurement_temperature 293(2)
_cell_volume 991.65(11)
_diffrn_ambient_temperature 293(2)
_diffrn_radiation_type CuK\a
_diffrn_radiation_wavelength 1.54184
_refine_ls_goodness_of_fit_ref 1.023
_refine_ls_R_factor_all 0.1300
_refine_ls_R_factor_gt 0.1050
_refine_ls_wR_factor_gt 0.2623
_refine_ls_wR_factor_ref 0.2979
_cod_database_code 3000651
_cod_hold_until_date 2027-09-04
_cod_depositor_requested_release_date 2027-09-04

loop_
_atom_site_label
_atom_site_fract_x
_atom_site_fract_y
_atom_site_fract_z
? ? ? ?
